data_4323433
loop_
_publ_author_name
'Renata Dreos'
'Giorgio Nardin'
'Lucio Randaccio'
'Giovanni Tauzher'
'Sara Vuano'

_publ_contact_author
;
    Prof. Renata Dreos
    Dipartimento di Scienze Chimiche
    Universit\`a degli Studi di Trieste
    Via L. Giorgieri, 1
    I-34127 Trieste
    Italy   
;
_publ_contact_author_email dreos@univ.trieste.it
_publ_contact_author_fax '++39 40 676 3903'
_publ_section_title
;
 A New Dinuclear Complex Derived from Cobaloxime Units Held Together by
 3-Pyridylboronic Acid Residues
;
_journal_name_full 'Inorganic Chemistry'
_journal_page_first 2463
_journal_page_last 2464
_journal_paper_doi 10.1021/ic960995f
_journal_volume 36
_journal_year 1997
_chemical_formula_moiety 'C17.5 H34 B Co N5 O7.5'
_chemical_formula_structural (CH3Co(C4H7N2O2)(C4H6BN2O2(C5H5N)(CH3O)))2
_chemical_formula_sum 'C17.5 H34 B Co N5 O7.5'
_chemical_formula_weight 504.2
_space_group_IT_number 14
_symmetry_cell_setting monoclinic
_symmetry_Int_Tables_number 14
_symmetry_space_group_name_Hall '-P 2ybc'
_symmetry_space_group_name_H-M 'P 1 21/c 1'
_audit_creation_method PARSTCIF
_cell_angle_alpha 90.00
_cell_angle_beta 99.59(5)
_cell_angle_gamma 90.00
_cell_formula_units_Z 4.00
_cell_length_a 10.290(6)
_cell_length_b 18.681(12)
_cell_length_c 13.047(8)
_cell_measurement_radiation Mok\a
_cell_measurement_reflns_used 25
_cell_measurement_temperature 293
_cell_measurement_theta_max 18.1
_cell_measurement_theta_min 10.5
_cell_measurement_wavelength 0.71073
_cell_volume 2473(3)
_computing_cell_refinement CELDIM
_computing_data_collection CAD4
_computing_data_reduction 'MOLEN (Enraf-Nonius)'
_computing_molecular_graphics 'ORTEP (Johnson)'
_computing_publication_material 'PARST (Nardelli)'
_computing_structure_refinement 'MOLEN (Enraf-Nonius)'
_computing_structure_solution 'MOLEN (Enraf-Nonius)'
_diffrn_ambient_temperature 293
_diffrn_measurement_device CAD-4
_diffrn_measurement_method \w-2\Q
_diffrn_radiation_monochromator graphite
_diffrn_radiation_source conventional
_diffrn_radiation_type MoK\a
_diffrn_radiation_wavelength 0.7107300
_diffrn_reflns_av_R_equivalents 0.033
_diffrn_reflns_limit_h_max 13
_diffrn_reflns_limit_h_min -13
_diffrn_reflns_limit_k_max 23
_diffrn_reflns_limit_k_min 0
_diffrn_reflns_limit_l_max 16
_diffrn_reflns_limit_l_min 0
_diffrn_reflns_number 5800
_diffrn_reflns_theta_max 26.95
_diffrn_reflns_theta_min 2.11
_diffrn_standards_decay_% 0
_diffrn_standards_interval_count 500
_diffrn_standards_interval_time 4000
_diffrn_standards_number 3
_exptl_absorpt_correction_T_max 0.998
_exptl_absorpt_correction_T_min 0.826
_exptl_absorpt_correction_type '\y scan'
_exptl_crystal_colour yellow-orange
_exptl_crystal_density_diffrn 1.35
_exptl_crystal_density_meas 1.33
_exptl_crystal_density_method flotation
_exptl_crystal_F_000 1325
_exptl_crystal_size_max 0.40
_exptl_crystal_size_mid 0.30
_exptl_crystal_size_min 0.20
_refine_ls_goodness_of_fit_obs 0.43
_refine_ls_hydrogen_treatment noref
_refine_ls_matrix_type full
_refine_ls_number_parameters 268
_refine_ls_number_reflns 2297
_refine_ls_R_factor_obs 0.071
_refine_ls_structure_factor_coef F
_refine_ls_weighting_details '1/(\s^2^(F) + (0.20F) ^2^ + 1.0)'
_refine_ls_weighting_scheme calc
_refine_ls_wR_factor_obs 0.086
_reflns_observed_criterion I\s(I)
_cod_data_source_file ic960995f.cif
_cod_data_source_block C17.5H34BCoN5O7.5
_cod_original_cell_volume 2473(2)
_cod_original_sg_symbol_Hall -P2yc
_cod_database_code 4323433

loop_
_symmetry_equiv_pos_as_xyz
'x, y, z'
'-x, y+1/2, -z+1/2'
'-x, -y, -z'
'x, -y-1/2, z-1/2'

loop_
_atom_site_aniso_label
_atom_site_aniso_U_11
_atom_site_aniso_U_22
_atom_site_aniso_U_33
_atom_site_aniso_U_12
_atom_site_aniso_U_13
_atom_site_aniso_U_23
CO 0.0199(3) 0.0293(4) 0.0296(4) 0.0025(6) 0.0059(3) -0.0005(6)
O1 0.0298(25) 0.0445(36) 0.0631(35) 0.0089(32) 0.0208(24) -0.0047(27)
O2 0.0408(30) 0.0484(37) 0.0436(31) 0.0144(29) 0.0155(24) -0.0089(29)
O3 0.0174(22) 0.0297(28) 0.0364(28) 0.0061(24) 0.0014(21) -0.0017(22)
O4 0.0231(21) 0.0291(28) 0.0315(25) 0.0000(25) 0.0045(19) -0.0017(24)
O5 0.0287(27) 0.0350(31) 0.0388(30) -0.0128(26) 0.0052(23) -0.0009(25)
N1 0.0253(27) 0.0423(38) 0.0413(33) -0.0036(37) 0.0155(24) -0.0055(34)
N2 0.0339(33) 0.0336(38) 0.0354(35) 0.0020(32) 0.0105(28) -0.0025(31)
N3 0.0140(24) 0.0302(35) 0.0348(32) 0.0015(29) 0.0093(22) 0.0023(25)
N4 0.0233(26) 0.0266(29) 0.0280(29) 0.0035(31) 0.0018(23) -0.0012(31)
N5 0.0180(25) 0.0248(32) 0.0319(31) 0.0043(28) 0.0061(23) -0.0022(25)
C1 0.0182(35) 0.0621(68) 0.0680(62) 0.0029(55) 0.0109(39) 0.0022(42)
C2 0.0176(31) 0.0376(51) 0.0402(42) -0.0033(37) 0.0075(30) 0.0036(32)
C3 0.0252(34) 0.0282(42) 0.0355(40) -0.0007(35) 0.0090(30) 0.0035(34)
C4 0.0245(38) 0.0539(59) 0.0506(52) 0.0159(47) 0.0067(37) 0.0036(42)
C5 0.0461(50) 0.0404(52) 0.0373(46) 0.0116(42) 0.0036(41) 0.0008(46)
C6 0.0418(44) 0.0321(45) 0.0283(40) 0.0019(37) 0.0049(35) 0.0011(41)
C7 0.0328(39) 0.0288(43) 0.0304(41) -0.0036(37) -0.0006(34) 0.0044(37)
C8 0.0254(40) 0.0501(59) 0.0556(58) 0.0104(50) -0.0031(42) 0.0078(43)
C9 0.0165(29) 0.0204(36) 0.0378(39) 0.0043(33) 0.0060(27) -0.0045(30)
C10 0.0187(31) 0.0218(37) 0.0314(39) -0.0018(33) 0.0012(29) 0.0002(31)
C11 0.0208(34) 0.0249(40) 0.0336(41) 0.0005(35) -0.0020(32) -0.0005(33)
C12 0.0254(35) 0.0195(38) 0.0512(50) 0.0017(36) 0.0066(35) -0.0106(32)
C13 0.0171(31) 0.0316(43) 0.0370(41) 0.0100(35) 0.0039(30) -0.0028(32)
C14 0.0403(45) 0.0492(56) 0.0327(43) -0.0037(42) 0.0102(36) 0.0017(44)
C18 0.0402(52) 0.0673(72) 0.0521(59) -0.0230(53) -0.0081(48) -0.0045(53)
B 0.0169(36) 0.0277(47) 0.0369(48) -0.0052(42) 0.0004(35) 0.0001(37)

loop_
_atom_site_label
_atom_site_fract_x
_atom_site_fract_y
_atom_site_fract_z
_atom_site_U_iso_or_equiv
_atom_site_thermal_displace_type
_atom_site_type_symbol
_atom_site_calc_flag
_atom_site_calc_attached_atom
_atom_site_aniso_ratio
CO 0.1691(1) 0.01732(8) 0.2737(1) 0.0330(3) aniso Co . . 1.67
O1 0.4187(6) 0.0587(4) 0.2313(6) 0.0561(25) aniso O . . 3.45
O2 0.2289(7) 0.1281(4) 0.1412(5) 0.0548(23) aniso O . . 3.01
O3 0.1097(5) -0.0943(3) 0.4111(5) 0.0357(19) aniso O . . 2.40
O4 -0.0848(5) -0.0244(4) 0.3183(5) 0.0354(19) aniso O . . 1.40
O5 -0.0315(6) -0.1452(4) 0.2663(5) 0.0433(22) aniso O . . 2.08
N1 0.3528(7) 0.0149(5) 0.2849(6) 0.0445(25) aniso N . . 2.71
N2 0.1339(8) 0.0921(5) 0.1787(6) 0.0428(27) aniso N . . 1.43
N3 0.2008(6) -0.0608(4) 0.3637(6) 0.0326(25) aniso N . . 3.12
N4 -0.0149(7) 0.0162(5) 0.2607(5) 0.0332(23) aniso N . . 1.43
N5 0.1828(6) 0.0884(4) 0.3966(6) 0.0312(21) aniso N . . 2.12
C1 0.5596(9) -0.0439(7) 0.3612(10) 0.0620(44) aniso C . . 4.12
C2 0.4134(8) -0.0351(6) 0.3463(8) 0.0399(32) aniso C . . 2.70
C3 0.3235(9) -0.0773(5) 0.3944(7) 0.0370(29) aniso C . . 1.71
C4 0.3672(10) -0.1344(7) 0.4732(9) 0.0544(38) aniso C . . 2.83
C5 -0.0368(11) 0.1643(6) 0.0712(8) 0.0528(37) aniso C . . 1.92
C6 0.0087(10) 0.1077(6) 0.1473(8) 0.0433(33) aniso C . . 1.53
C7 -0.0796(9) 0.0626(5) 0.1975(7) 0.0397(31) aniso C . . 1.62
C8 -0.2247(10) 0.0698(7) 0.1789(9) 0.0568(39) aniso C . . 3.15
C9 0.1197(8) 0.0752(5) 0.4767(7) 0.0313(26) aniso C . . 3.15
C10 0.1162(8) 0.1203(5) 0.5606(7) 0.0308(24) aniso C . . 1.79
C11 0.1887(9) 0.1824(5) 0.5601(7) 0.0345(30) aniso C . . 1.99
C12 0.2585(9) 0.1969(5) 0.4809(8) 0.0405(31) aniso C . . 4.72
C13 0.2526(8) 0.1491(5) 0.4015(7) 0.0363(30) aniso C . . 2.85
C14 0.1642(10) -0.0453(6) 0.1502(8) 0.0510(36) aniso C . . 1.72
C18 -0.1499(12) -0.1465(7) 0.1870(10) 0.0697(49) aniso C . . 3.46
B -0.0300(10) -0.0972(6) 0.3523(9) 0.0350(34) aniso B . . 2.45
O6 0.8380(8) 0.2387(5) 0.7592(7) 0.0578(20) iso O . . 0.00
O7 0.5845(10) 0.2036(6) 0.7667(8) 0.0750(25) iso O . . 0.00
O8 0.5255(20) 0.1652(12) 0.9627(15) 0.0747(50) iso O . . 0.00
C15 0.8870(13) 0.2825(8) 0.8484(10) 0.0585(31) iso C . . 0.00
C16 0.5132(16) 0.2673(9) 0.7295(12) 0.0735(38) iso C . . 0.00
C17 0.4838(20) 0.1048(12) 0.9659(16) 0.0358(42) iso C . . 0.00
HO3 0.40276(0) 0.10689(0) 0.24874(0) 0.0576(0) iso H calc . 0.00
H11 0.59591(0) -0.00934(0) 0.32072(0) 0.0637(0) iso H calc C1 1.00
H12 0.59557(0) -0.03747(0) 0.43255(0) 0.0637(0) iso H calc C1 1.00
H13 0.58031(0) -0.09060(0) 0.33994(0) 0.0637(0) iso H calc C1 1.00
H41 0.29228(0) -0.15551(0) 0.49475(0) 0.0558(0) iso H calc C4 1.00
H42 0.41511(0) -0.16998(0) 0.44319(0) 0.0558(0) iso H calc C4 1.00
H43 0.42206(0) -0.11382(0) 0.53153(0) 0.0558(0) iso H calc C4 1.00
H51 0.03707(0) 0.18640(0) 0.04930(0) 0.0542(0) iso H calc C5 1.00
H52 -0.09194(0) 0.14396(0) 0.01284(0) 0.0542(0) iso H calc C5 1.00
H53 -0.08506(0) 0.19917(0) 0.10240(0) 0.0542(0) iso H calc C5 1.00
H81 -0.26166(0) 0.03538(0) 0.21924(0) 0.0583(0) iso H calc C8 1.00
H82 -0.24798(0) 0.11656(0) 0.19829(0) 0.0583(0) iso H calc C8 1.00
H83 -0.25771(0) 0.06230(0) 0.10732(0) 0.0583(0) iso H calc C8 1.00
H151 0.61714(0) 0.15558(0) 0.96930(0) 0.0972(0) iso H calc O8 1.00
H152 0.51045(0) 0.21503(0) 0.95224(0) 0.0972(0) iso H calc O8 1.00
H153 0.49493(0) 0.15065(0) 1.02433(0) 0.0972(0) iso H calc O8 1.00
H141 0.07521(0) -0.05594(0) 0.12171(0) 0.0524(0) iso H calc C14 1.00
H142 0.20492(0) -0.02150(0) 0.09962(0) 0.0524(0) iso H calc C14 1.00
H143 0.21009(0) -0.08857(0) 0.17030(0) 0.0524(0) iso H calc C14 1.00
H91 0.07333(0) 0.03119(0) 0.47588(0) 0.0321(0) iso H calc C9 1.00
H111 0.19053(0) 0.21583(0) 0.61519(0) 0.0354(0) iso H calc C11 1.00
H121 0.30962(0) 0.23928(0) 0.48170(0) 0.0416(0) iso H calc C12 1.00
H131 0.30031(0) 0.15935(0) 0.34689(0) 0.0372(0) iso H calc C13 1.00

loop_
_atom_type_symbol
_atom_type_number_in_cell
_atom_type_description
_atom_type_scat_dispersion_real
_atom_type_scat_dispersion_imag
_atom_type_scat_source
Co 4 Cobalt 0.299 0.973 'IT.4  Tab.2.2A 2.3.1'
O 30 Oxygen 0.008 0.006 'IT.4  Tab.2.2A 2.3.1'
N 20 Nitrogen 0.004 0.003 'IT.4  Tab.2.2A 2.3.1'
C 70 Carbon 0.002 0.002 'IT.4  Tab.2.2A 2.3.1'
B 4 Boron 0.000 0.001 'IT.4  Tab.2.2A 2.3.1'
H 132 Hydrogen 0.000 0.000 'IT.4  Tab.2.2C      '

loop_
_geom_angle_atom_site_label_1
_geom_angle_atom_site_label_2
_geom_angle_atom_site_label_3
_geom_angle
_geom_angle_publ_flag
C14 CO HO3 98.8(3) yes
N5 CO HO3 76.9(2) yes
N5 CO C14 175.4(4) yes
N4 CO HO3 144.6(3) yes
N4 CO C14 91.8(4) yes
N4 CO N5 90.9(3) yes
N3 CO HO3 116.5(2) yes
N3 CO C14 91.6(4) yes
N3 CO N5 91.9(3) yes
N3 CO N4 96.7(3) yes
N2 CO HO3 65.1(3) yes
N2 CO C14 85.8(4) yes
N2 CO N5 90.8(3) yes
N2 CO N4 82.3(3) yes
N2 CO N3 177.1(4) yes
N1 CO HO3 37.1(3) yes
N1 CO C14 86.4(4) yes
N1 CO N5 91.0(3) yes
N1 CO N4 177.8(4) yes
N1 CO N3 82.2(3) yes
N1 CO N2 98.8(4) yes
N1 O1 HO3 109.5(7) yes
N2 O2 HO3 104.6(5) yes
N3 O3 B 117.0(7) yes
N4 O4 B 117.3(6) yes
C18 O5 B 117.6(8) yes
CO N1 O1 122.7(6) yes
O1 N1 HO3 28.5(4) yes
O1 N1 C2 121.5(7) yes
CO N1 HO3 105.9(4) yes
CO N1 C2 115.7(6) yes
C2 N1 HO3 132.8(6) yes
CO N2 O2 123.0(6) yes
O2 N2 HO3 47.5(4) yes
O2 N2 C6 120.6(8) yes
CO N2 HO3 77.5(3) yes
CO N2 C6 116.4(7) yes
C6 N2 HO3 161.4(7) yes
CO N3 O3 125.8(5) yes
O3 N3 C3 117.4(7) yes
CO N3 C3 116.1(6) yes
CO N4 O4 125.3(5) yes
O4 N4 C7 117.5(7) yes
CO N4 C7 117.0(6) yes
CO N5 C13 123.3(6) yes
CO N5 C9 120.4(6) yes
C9 N5 C13 116.3(8) yes
H12 C1 H13 109(1) no
H11 C1 H13 109(1) no
H11 C1 H12 109(1) no
C2 C1 H13 109(1) no
C2 C1 H12 109(1) no
C2 C1 H11 109(1) no
N1 C2 C1 121.5(9) yes
C1 C2 C3 126.2(9) yes
N1 C2 C3 112.3(8) yes
N3 C3 C2 113.5(8) yes
C2 C3 C4 123.3(8) yes
N3 C3 C4 123.2(8) yes
C3 C4 H43 109(1) no
C3 C4 H42 109(1) no
C3 C4 H41 109(1) no
H42 C4 H43 109(1) no
H41 C4 H43 109(1) no
H41 C4 H42 109(1) no
H52 C5 H53 109(1) no
H51 C5 H53 109(1) no
H51 C5 H52 109(1) no
C6 C5 H53 109(1) no
C6 C5 H52 109(1) no
C6 C5 H51 109(1) no
N2 C6 C5 124(1) yes
C5 C6 C7 124.1(9) yes
N2 C6 C7 112.2(9) yes
N4 C7 C6 112.0(8) yes
C6 C7 C8 123.8(9) yes
N4 C7 C8 124.2(9) yes
C7 C8 H83 109(1) no
C7 C8 H82 109(1) no
C7 C8 H81 109(1) no
H82 C8 H83 109(1) no
H81 C8 H83 109(1) no
H81 C8 H82 109(1) no
N5 C9 H91 117(1) no
N5 C9 C10 125.6(8) yes
C10 C9 H91 117(1) no
C9 C10 C11 115.0(8) yes
C10 C11 H111 119(1) no
C10 C11 C12 121.1(9) yes
C12 C11 H111 119(1) no
C11 C12 H121 121(1) no
C11 C12 C13 118.6(9) yes
C13 C12 H121 121(1) no
N5 C13 C12 123.3(9) yes
C12 C13 H131 118(1) no
C12 C13 HO3 139.3(7) yes
N5 C13 H131 118(1) no
N5 C13 HO3 94.7(6) yes
HO3 C13 H131 28(0) no
CO C14 H143 109(1) no
CO C14 H142 109(1) no
CO C14 H141 109(1) no
H142 C14 H143 109(1) no
H141 C14 H143 109(1) no
H141 C14 H142 109(1) no
O4 B O5 112.2(8) yes
O3 B O5 107.7(7) yes
O3 B O4 113.3(8) yes
H152 O8 H153 109(2) no
H151 O8 H153 109(2) no
H151 O8 H152 109(2) no
C17 O8 H153 62(2) no
C17 O8 H152 150(2) no
C17 O8 H151 100(2) no
O8 C17 H153 48(1) no
N2 HO3 C13 68.2(2) yes
N1 HO3 C13 82.7(3) yes
N1 HO3 N2 72.1(3) yes
O2 HO3 C13 85.1(3) yes
O2 HO3 N2 27.9(3) yes
O2 HO3 N1 95.8(3) yes
O1 HO3 C13 124.7(5) yes
O1 HO3 N2 91.7(4) yes
O1 HO3 N1 42.0(5) yes
O1 HO3 O2 100.3(5) yes
CO HO3 C13 62.3(2) yes
CO HO3 N2 37.4(2) yes
CO HO3 N1 37.0(2) yes
CO HO3 O2 64.6(2) yes
CO HO3 O1 70.7(4) yes
C13 HO3 H131 13(0) no
N2 HO3 H131 70(0) no
N1 HO3 H131 95(0) no
O2 HO3 H131 82(0) no
O1 HO3 H131 137(0) no
CO HO3 H131 72(0) no
O8 H153 C17 70(2) no
C13 H131 HO3 139(1) no

loop_
_geom_bond_atom_site_label_1
_geom_bond_atom_site_label_2
_geom_bond_distance
_geom_bond_publ_flag
CO N1 1.872(7) yes
CO N2 1.862(8) yes
CO N3 1.868(7) yes
CO N4 1.872(6) yes
CO N5 2.068(7) yes
CO C14 1.99(1) yes
CO HO3 2.991(1) yes
O1 N1 1.33(1) yes
O1 HO3 0.950(7) yes
O2 N2 1.34(1) yes
O2 HO3 2.119(6) yes
O3 N3 1.359(9) yes
O3 B 1.51(1) yes
O4 N4 1.36(1) yes
O4 B 1.51(1) yes
O5 C18 1.46(1) yes
O5 B 1.44(1) yes
N1 C2 1.32(1) yes
N1 HO3 1.877(9) yes
N2 C6 1.32(1) yes
N2 HO3 2.780(7) yes
N3 C3 1.30(1) yes
N4 C7 1.30(1) yes
N5 C9 1.34(1) yes
N5 C13 1.34(1) yes
C1 C2 1.49(1) yes
C1 H11 0.95(1) no
C1 H12 0.95(1) no
C1 H13 0.95(1) no
C2 C3 1.44(1) yes
C3 C4 1.50(1) yes
C4 H41 0.95(1) no
C4 H42 0.95(1) no
C4 H43 0.95(1) no
C5 C6 1.47(1) yes
C5 H51 0.95(1) no
C5 H52 0.95(1) no
C5 H53 0.95(1) no
C6 C7 1.47(1) yes
C7 C8 1.48(1) yes
C8 H81 0.95(1) no
C8 H82 0.95(1) no
C8 H83 0.95(1) no
C9 C10 1.39(1) yes
C9 H91 0.950(8) no
C10 C11 1.38(1) yes
C11 C12 1.38(1) yes
C11 H111 0.950(9) no
C12 C13 1.36(1) yes
C12 H121 0.950(9) no
C13 HO3 2.830(9) yes
C13 H131 0.95(1) no
C14 H141 0.95(1) no
C14 H142 0.95(1) no
C14 H143 0.95(1) no
O6 C15 1.44(1) yes
O7 C16 1.44(1) yes
O8 C17 1.21(3) yes
O8 H151 0.95(2) no
O8 H152 0.95(2) no
O8 H153 0.95(2) no
C17 H153 1.14(2) no
HO3 H131 2.0400(1) no

loop_
_geom_contact_atom_site_label_1
_geom_contact_atom_site_label_2
_geom_contact_distance
CO O1 2.824(7)
CO O2 2.828(7)
CO O3 2.882(6)
CO O4 2.878(6)
CO C2 2.717(8)
CO C3 2.701(9)
CO C6 2.718(9)
CO C7 2.721(9)
CO C9 2.983(9)
O1 O2 2.472(9)
O1 N2 2.963(10)
O1 C1 2.798(13)
O1 C2 2.313(12)
O2 N1 2.968(10)
O2 C5 2.818(12)
O2 C6 2.311(12)
O3 O4 2.524(8)
O3 O5 2.382(8)
O3 N4 2.987(9)
O3 C4 2.743(11)
O4 O5 2.445(9)
O4 N3 2.979(8)
O4 C8 2.758(12)
O4 C18 2.863(14)
O5 N3 2.967(9)
N1 N2 2.834(10)
N1 N3 2.458(11)
N1 N5 2.814(11)
N1 C1 2.454(12)
N1 C14 2.642(12)
N2 N4 2.458(11)
N2 N5 2.804(10)
N2 C5 2.461(13)
N2 C7 2.317(12)
N2 C14 2.620(14)
N3 N4 2.794(9)
N3 N5 2.832(10)
N3 C4 2.459(12)
N3 C14 2.763(12)
N3 B 2.450(12)
N4 N5 2.811(9)
N4 C6 2.300(13)
N4 C8 2.457(12)
N4 C14 2.771(13)
N4 B 2.449(14)
N5 C10 2.427(12)
N5 C11 2.756(12)
N5 C12 2.374(11)
C1 C3 2.614(14)
C2 C4 2.582(15)
C5 C7 2.601(15)
C6 C8 2.602(15)
C9 C11 2.332(12)
C9 C12 2.680(12)
C10 C12 2.404(13)
C10 C13 2.745(13)
C11 C13 2.356(14)
C18 B 2.477(16)
O6 O7 2.707(13)
O7 O8 2.819(23)
